data_1555514
loop_
_publ_author_name
'Elliott, Daniel C.'
'Ma, Tsz-Kan'
'Selmani, Aymane'
'Cookson, Rosa'
'Parsons, Philip J.'
'Barrett, Anthony G. M.'

_publ_section_title
;
 Sequential Ketene Generation from Dioxane-4,6-dione-keto-dioxinones for
 the Synthesis of Terpenoid Resorcylates.
;
_journal_issue 8
_journal_name_full 'Organic letters'
_journal_page_first 1800
_journal_page_last 1803
_journal_paper_doi 10.1021/acs.orglett.6b00533
_journal_volume 18
_journal_year 2016
_chemical_formula_moiety 'C21 H28 O4'
_chemical_formula_sum 'C21 H28 O4'
_chemical_formula_weight 344.43
_space_group_crystal_system monoclinic
_space_group_IT_number 14
_space_group_name_Hall '-P 2ybc'
_space_group_name_H-M_alt 'P 1 21/c 1'
_atom_sites_solution_hydrogens mixed
_audit_creation_method SHELXL
_cell_angle_alpha 90
_cell_angle_beta 94.596(7)
_cell_angle_gamma 90
_cell_formula_units_Z 4
_cell_length_a 15.5552(10)
_cell_length_b 15.6415(10)
_cell_length_c 8.1031(7)
_cell_measurement_reflns_used 1242
_cell_measurement_temperature 173
_cell_measurement_theta_max 27.7690
_cell_measurement_theta_min 2.9970
_cell_volume 1965.2(2)
_computing_cell_refinement 'CrysAlisPro, Agilent Technologies'
_computing_data_collection 'CrysAlisPro, Agilent Technologies'
_computing_data_reduction 'CrysAlisPro, Agilent Technologies'
_computing_molecular_graphics 'Bruker SHELXTL'
_computing_publication_material 'CIFTAB-2013 (Sheldrick, 2013)'
_computing_structure_refinement 'SHELXL-2013 (Sheldrick, 2013)'
_computing_structure_solution 'SHELXS-2013 (Sheldrick, 2013)'
_diffrn_ambient_temperature 173
_diffrn_detector_area_resol_mean 16.0382
_diffrn_measured_fraction_theta_full 0.987
_diffrn_measured_fraction_theta_max 0.803
_diffrn_measurement_device_type 'Agilent Xcalibur 3 E'
_diffrn_measurement_method 'omega scans'
_diffrn_radiation_type MoK\a
_diffrn_radiation_wavelength 0.71073
_diffrn_reflns_av_R_equivalents 0.0510
_diffrn_reflns_av_unetI/netI 0.0976
_diffrn_reflns_Laue_measured_fraction_full 0.987
_diffrn_reflns_Laue_measured_fraction_max 0.803
_diffrn_reflns_limit_h_max 19
_diffrn_reflns_limit_h_min -17
_diffrn_reflns_limit_k_max 19
_diffrn_reflns_limit_k_min -20
_diffrn_reflns_limit_l_max 5
_diffrn_reflns_limit_l_min -9
_diffrn_reflns_number 7041
_diffrn_reflns_point_group_measured_fraction_full 0.987
_diffrn_reflns_point_group_measured_fraction_max 0.803
_diffrn_reflns_theta_full 25.242
_diffrn_reflns_theta_max 28.318
_diffrn_reflns_theta_min 2.604
_diffrn_source 'Enhance (Mo) X-ray Source'
_exptl_absorpt_coefficient_mu 0.079
_exptl_absorpt_correction_T_max 0.998
_exptl_absorpt_correction_T_min 0.974
_exptl_absorpt_correction_type analytical
_exptl_absorpt_process_details
;
CrysAlisPro, Agilent Technologies,
Version 1.171.37.35 (release 13-08-2014 CrysAlis171 .NET)
(compiled Aug 13 2014,18:06:01)
Analytical numeric absorption correction using a multifaceted crystal
model based on expressions derived by R.C. Clark & J.S. Reid.
(Clark, R. C. & Reid, J. S. (1995). Acta Cryst. A51, 887-897)
Empirical absorption correction using spherical harmonics,
implemented in SCALE3 ABSPACK scaling algorithm.
;
_exptl_crystal_colour Colourless
_exptl_crystal_density_diffrn 1.164
_exptl_crystal_description 'thin plates'
_exptl_crystal_F_000 744
_exptl_crystal_size_max 0.64
_exptl_crystal_size_mid 0.26
_exptl_crystal_size_min 0.02
_refine_diff_density_max 0.272
_refine_diff_density_min -0.300
_refine_diff_density_rms 0.065
_refine_ls_extinction_method none
_refine_ls_goodness_of_fit_ref 1.002
_refine_ls_hydrogen_treatment mixed
_refine_ls_matrix_type full
_refine_ls_number_parameters 236
_refine_ls_number_reflns 3936
_refine_ls_number_restraints 1
_refine_ls_restrained_S_all 1.002
_refine_ls_R_factor_all 0.1377
_refine_ls_R_factor_gt 0.0751
_refine_ls_shift/su_max 0.000
_refine_ls_shift/su_mean 0.000
_refine_ls_structure_factor_coef Fsqd
_refine_ls_weighting_details 'w=1/[\s^2^(Fo^2^)+(0.0887P)^2^] where P=(Fo^2^+2Fc^2^)/3'
_refine_ls_weighting_scheme calc
_refine_ls_wR_factor_gt 0.1638
_refine_ls_wR_factor_ref 0.2066
_reflns_Friedel_coverage 0.000
_reflns_number_gt 2179
_reflns_number_total 3936
_reflns_threshold_expression 'I > 2\s(I)'
_cod_data_source_file ol6b00533_si_003.cif
_cod_data_source_block 3h
_cod_original_sg_symbol_H-M 'P 21/c'
_cod_database_code 1555514
_shelx_space_group_comment
;
The symmetry employed for this shelxl refinement is uniquely defined
by the following loop, which should always be used as a source of
symmetry information in preference to the above space-group names.
They are only intended as comments.
;
_shelxl_version_number 2013-4

loop_
_space_group_symop_operation_xyz
'x, y, z'
'-x, y+1/2, -z+1/2'
'-x, -y, -z'
'x, -y-1/2, z-1/2'

loop_
_atom_site_label
_atom_site_type_symbol
_atom_site_fract_x
_atom_site_fract_y
_atom_site_fract_z
_atom_site_U_iso_or_equiv
_atom_site_adp_type
_atom_site_occupancy
_atom_site_site_symmetry_order
_atom_site_calc_flag
_atom_site_refinement_flags_posn
_atom_site_refinement_flags_adp
O1 O 1.05647(13) 0.49272(13) 0.7945(3) 0.0454(6) Uani 1 1 d . .
C1 C 0.98605(19) 0.47071(18) 0.7352(4) 0.0338(8) Uani 1 1 d . .
O2 O 0.93156(13) 0.53288(12) 0.6760(3) 0.0421(6) Uani 1 1 d . .
C3 C 0.84171(18) 0.51108(18) 0.6323(4) 0.0357(8) Uani 1 1 d . .
O4 O 0.83763(12) 0.43511(12) 0.5372(3) 0.0348(5) Uani 1 1 d . .
C5 C 0.88104(18) 0.36727(17) 0.6119(3) 0.0273(7) Uani 1 1 d . .
C6 C 0.84783(17) 0.28673(17) 0.5764(3) 0.0277(7) Uani 1 1 d . .
O7 O 0.86184(12) 0.13902(12) 0.6145(3) 0.0377(6) Uani 1 1 d D .
C7 C 0.89389(17) 0.21873(17) 0.6485(4) 0.0272(7) Uani 1 1 d . .
H7 H 0.9008(14) 0.1006(14) 0.656(4) 0.059(11) Uiso 1 1 d D .
C8 C 0.96891(17) 0.23085(17) 0.7521(4) 0.0282(7) Uani 1 1 d . .
H8A H 0.9983 0.1826 0.8000 0.034 Uiso 1 1 calc R U
C9 C 1.00131(17) 0.31201(18) 0.7864(4) 0.0282(7) Uani 1 1 d . .
C10 C 0.95662(17) 0.38229(17) 0.7126(4) 0.0289(7) Uani 1 1 d . .
C11 C 0.8063(2) 0.5816(2) 0.5203(5) 0.0495(10) Uani 1 1 d . .
H11A H 0.8405 0.5857 0.4240 0.074 Uiso 1 1 calc R U
H11B H 0.8094 0.6359 0.5808 0.074 Uiso 1 1 calc R U
H11C H 0.7462 0.5691 0.4831 0.074 Uiso 1 1 calc R U
C12 C 0.79501(19) 0.50019(19) 0.7887(4) 0.0419(8) Uani 1 1 d . .
H12A H 0.7341 0.4873 0.7587 0.063 Uiso 1 1 calc R U
H12B H 0.7995 0.5531 0.8535 0.063 Uiso 1 1 calc R U
H12C H 0.8213 0.4531 0.8547 0.063 Uiso 1 1 calc R U
C13 C 0.76478(18) 0.27609(19) 0.4659(4) 0.0336(7) Uani 1 1 d . .
H13A H 0.7682 0.3111 0.3649 0.040 Uiso 1 1 calc R U
H13B H 0.7588 0.2155 0.4314 0.040 Uiso 1 1 calc R U
C14 C 0.68674(17) 0.30207(19) 0.5506(4) 0.0332(7) Uani 1 1 d . .
H14A H 0.6798 0.2751 0.6537 0.040 Uiso 1 1 calc R U
C15 C 0.62610(18) 0.3580(2) 0.4998(4) 0.0350(8) Uani 1 1 d . .
C16 C 0.55215(19) 0.3752(2) 0.6028(4) 0.0457(9) Uani 1 1 d . .
H16A H 0.5484 0.4376 0.6215 0.055 Uiso 1 1 calc R U
H16B H 0.5644 0.3476 0.7122 0.055 Uiso 1 1 calc R U
C17 C 0.46447(19) 0.3434(2) 0.5270(5) 0.0498(10) Uani 1 1 d . .
H17A H 0.4192 0.3605 0.5997 0.060 Uiso 1 1 calc R U
H17B H 0.4514 0.3714 0.4183 0.060 Uiso 1 1 calc R U
C18 C 0.4615(2) 0.2483(2) 0.5040(4) 0.0503(9) Uani 1 1 d . .
H18A H 0.5096 0.2237 0.4564 0.060 Uiso 1 1 calc R U
C19 C 0.3999(2) 0.1937(2) 0.5420(5) 0.0497(9) Uani 1 1 d . .
C20 C 0.4087(3) 0.0993(3) 0.5076(6) 0.0746(13) Uani 1 1 d . .
H20A H 0.3601 0.0804 0.4318 0.112 Uiso 1 1 calc R U
H20B H 0.4087 0.0673 0.6116 0.112 Uiso 1 1 calc R U
H20C H 0.4629 0.0888 0.4570 0.112 Uiso 1 1 calc R U
C21 C 0.6256(2) 0.4073(2) 0.3398(5) 0.0534(10) Uani 1 1 d . .
H21A H 0.6831 0.4053 0.2987 0.080 Uiso 1 1 calc R U
H21B H 0.6098 0.4669 0.3592 0.080 Uiso 1 1 calc R U
H21C H 0.5836 0.3819 0.2576 0.080 Uiso 1 1 calc R U
C22 C 0.3205(2) 0.2188(3) 0.6216(5) 0.0635(12) Uani 1 1 d . .
H22A H 0.3175 0.1868 0.7249 0.095 Uiso 1 1 calc R U
H22B H 0.2696 0.2059 0.5465 0.095 Uiso 1 1 calc R U
H22C H 0.3223 0.2802 0.6457 0.095 Uiso 1 1 calc R U
C23 C 1.08168(18) 0.32092(19) 0.9025(4) 0.0373(8) Uani 1 1 d . .
H23A H 1.0951 0.2659 0.9566 0.056 Uiso 1 1 calc R U
H23B H 1.0721 0.3641 0.9867 0.056 Uiso 1 1 calc R U
H23C H 1.1300 0.3385 0.8397 0.056 Uiso 1 1 calc R U

loop_
_atom_site_aniso_label
_atom_site_aniso_U_11
_atom_site_aniso_U_22
_atom_site_aniso_U_33
_atom_site_aniso_U_23
_atom_site_aniso_U_13
_atom_site_aniso_U_12
O1 0.0401(13) 0.0211(11) 0.0733(18) -0.0023(11) -0.0057(12) -0.0062(10)
C1 0.0312(17) 0.0203(15) 0.050(2) 0.0019(14) 0.0023(14) 0.0010(14)
O2 0.0409(12) 0.0163(10) 0.0680(17) 0.0035(10) -0.0025(10) -0.0015(10)
C3 0.0358(17) 0.0155(14) 0.055(2) -0.0022(14) -0.0011(15) 0.0019(13)
O4 0.0426(12) 0.0178(10) 0.0428(13) 0.0026(9) -0.0033(9) 0.0038(9)
C5 0.0332(16) 0.0183(14) 0.0306(17) 0.0027(13) 0.0044(13) 0.0057(13)
C6 0.0323(16) 0.0216(15) 0.0297(17) -0.0030(12) 0.0053(12) -0.0003(13)
O7 0.0416(13) 0.0151(10) 0.0547(15) -0.0044(10) -0.0065(10) -0.0008(10)
C7 0.0315(15) 0.0174(14) 0.0332(17) -0.0018(12) 0.0062(12) -0.0009(13)
C8 0.0324(16) 0.0184(14) 0.0344(18) 0.0001(12) 0.0055(13) 0.0057(12)
C9 0.0298(15) 0.0239(15) 0.0314(17) -0.0010(13) 0.0044(12) 0.0001(13)
C10 0.0305(16) 0.0189(14) 0.0380(18) 0.0002(13) 0.0068(13) -0.0023(13)
C11 0.051(2) 0.0209(16) 0.075(3) 0.0056(17) -0.0048(18) 0.0036(15)
C12 0.0457(19) 0.0278(17) 0.052(2) -0.0054(16) -0.0006(16) 0.0078(15)
C13 0.0414(17) 0.0230(15) 0.0351(18) -0.0039(13) -0.0041(14) 0.0016(14)
C14 0.0360(17) 0.0283(16) 0.0345(18) 0.0022(14) -0.0018(13) -0.0052(14)
C15 0.0346(17) 0.0268(16) 0.043(2) -0.0031(15) -0.0036(14) -0.0024(14)
C16 0.0407(18) 0.039(2) 0.058(2) -0.0065(17) 0.0052(16) -0.0029(16)
C17 0.0378(19) 0.043(2) 0.069(3) 0.0022(19) 0.0068(17) -0.0037(17)
C18 0.049(2) 0.047(2) 0.055(2) -0.0063(19) 0.0059(17) -0.0024(18)
C19 0.046(2) 0.049(2) 0.052(2) 0.0049(19) -0.0041(17) -0.0135(18)
C20 0.091(3) 0.051(3) 0.082(3) -0.007(2) 0.010(2) -0.019(2)
C21 0.054(2) 0.043(2) 0.063(3) 0.0151(19) -0.0003(18) 0.0080(18)
C22 0.045(2) 0.053(2) 0.092(3) 0.016(2) 0.002(2) -0.0116(19)
C23 0.0373(17) 0.0265(16) 0.047(2) 0.0007(15) -0.0035(14) -0.0022(14)

loop_
_atom_type_symbol
_atom_type_description
_atom_type_scat_dispersion_real
_atom_type_scat_dispersion_imag
_atom_type_scat_source
C C 0.0033 0.0016 'International Tables Vol C Tables 4.2.6.8 and 6.1.1.4'
H H 0.0000 0.0000 'International Tables Vol C Tables 4.2.6.8 and 6.1.1.4'
O O 0.0106 0.0060 'International Tables Vol C Tables 4.2.6.8 and 6.1.1.4'

loop_
_geom_angle_atom_site_label_1
_geom_angle_atom_site_label_2
_geom_angle_atom_site_label_3
_geom_angle
O1 C1 O2 117.3(3)
O1 C1 C10 125.6(3)
O2 C1 C10 117.0(2)
C1 O2 C3 118.7(2)
O4 C3 O2 109.3(2)
O4 C3 C11 106.8(3)
O2 C3 C11 105.8(2)
O4 C3 C12 110.9(2)
O2 C3 C12 109.7(3)
C11 C3 C12 114.1(3)
C5 O4 C3 114.2(2)
O4 C5 C6 116.8(2)
O4 C5 C10 119.3(2)
C6 C5 C10 123.9(3)
C5 C6 C7 116.1(3)
C5 C6 C13 120.5(2)
C7 C6 C13 123.4(2)
O7 C7 C6 116.7(2)
O7 C7 C8 121.4(2)
C6 C7 C8 121.9(2)
C9 C8 C7 121.2(3)
C8 C9 C10 118.1(2)
C8 C9 C23 118.6(3)
C10 C9 C23 123.3(2)
C5 C10 C9 118.7(2)
C5 C10 C1 118.2(3)
C9 C10 C1 123.1(2)
C14 C13 C6 112.5(2)
C15 C14 C13 128.2(3)
C14 C15 C16 120.2(3)
C14 C15 C21 123.9(3)
C16 C15 C21 115.8(3)
C15 C16 C17 114.6(3)
C18 C17 C16 112.8(3)
C19 C18 C17 128.3(3)
C18 C19 C22 124.4(4)
C18 C19 C20 120.3(4)
C22 C19 C20 115.3(3)

loop_
_geom_bond_atom_site_label_1
_geom_bond_atom_site_label_2
_geom_bond_distance
O1 C1 1.210(3)
C1 O2 1.353(3)
C1 C10 1.464(4)
O2 C3 1.455(3)
C3 O4 1.415(3)
C3 C11 1.504(4)
C3 C12 1.520(5)
O4 C5 1.372(3)
C5 C6 1.383(4)
C5 C10 1.396(4)
C6 C7 1.385(4)
C6 C13 1.521(4)
O7 C7 1.363(3)
C7 C8 1.395(4)
C8 C9 1.386(4)
C9 C10 1.408(4)
C9 C23 1.510(4)
C13 C14 1.498(4)
C14 C15 1.327(4)
C15 C16 1.499(4)
C15 C21 1.508(5)
C16 C17 1.533(4)
C17 C18 1.500(5)
C18 C19 1.338(5)
C19 C22 1.491(5)
C19 C20 1.512(5)

loop_
_geom_hbond_atom_site_label_D
_geom_hbond_atom_site_label_H
_geom_hbond_atom_site_label_A
_geom_hbond_distance_DH
_geom_hbond_distance_HA
_geom_hbond_distance_DA
_geom_hbond_angle_DHA
_geom_hbond_site_symmetry_A
O7 H7 O1 0.9000(10) 1.846(12) 2.692(3) 156(3) 2_746
